data_4025573
loop_
_publ_author_name
'Shoko Yamazaki'
'Yuko Yamamoto'
'Yugo Fukushima'
'Masachika Takebayashi'
'Tetsuma Ukai'
'Yuji Mikata'

_publ_contact_author_email yamazaks@nara-edu.ac.jp
_publ_contact_author_fax +81-742-27-9289
_publ_contact_author_name 'Shoko Yamazaki'
_publ_contact_author_phone +81-742-27-9193
_publ_section_title
;
 Lewis Acid Promoted Reactions of Ethenetricarboxylates with Allenes:
 Synthesis of Indenes and \g-Lactones via Conjugate Addition/Cyclization
 Reaction
;
_journal_name_full 'Journal of Organic Chemistry'
_journal_page_first 5216
_journal_page_last 5222
_journal_paper_doi 10.1021/jo1009855
_journal_volume 75
_journal_year 2010
_chemical_formula_moiety 'C25 H26 O6 '
_chemical_formula_sum 'C25 H26 O6'
_chemical_formula_weight 422.48
_space_group_IT_number 2
_symmetry_cell_setting triclinic
_symmetry_Int_Tables_number 2
_symmetry_space_group_name_Hall '-P 1'
_symmetry_space_group_name_H-M 'P -1'
_audit_creation_date 2009-10-30
_audit_creation_method 'by CrystalStructure 3.8'
_cell_angle_alpha 90.0544(16)
_cell_angle_beta 104.466(5)
_cell_angle_gamma 108.744(3)
_cell_formula_units_Z 2
_cell_length_a 8.2972(9)
_cell_length_b 10.0287(8)
_cell_length_c 14.2944(13)
_cell_measurement_reflns_used 3530
_cell_measurement_temperature 123.1
_cell_measurement_theta_max 27.5
_cell_measurement_theta_min 3.4
_cell_volume 1086.36(18)
_computing_cell_refinement CrystalClear
_computing_data_collection CrystalClear
_computing_data_reduction CrystalStructure
_computing_publication_material 'CrystalStructure 3.8'
_computing_structure_refinement SHELXL
_computing_structure_solution SIR92
_diffrn_ambient_temperature 123(2)
_diffrn_detector_area_resol_mean 7.31
_diffrn_measured_fraction_theta_full 0.947
_diffrn_measured_fraction_theta_max 0.947
_diffrn_measurement_device_type 'Rigaku Mercury'
_diffrn_measurement_method \w
_diffrn_radiation_type 'Mo K\a'
_diffrn_radiation_wavelength 0.71070
_diffrn_reflns_av_R_equivalents 0.012
_diffrn_reflns_limit_h_max 10
_diffrn_reflns_limit_h_min -10
_diffrn_reflns_limit_k_max 12
_diffrn_reflns_limit_k_min -13
_diffrn_reflns_limit_l_max 15
_diffrn_reflns_limit_l_min -18
_diffrn_reflns_number 8407
_diffrn_reflns_theta_full 27.48
_diffrn_reflns_theta_max 27.48
_exptl_absorpt_coefficient_mu 0.092
_exptl_absorpt_correction_T_max 0.973
_exptl_absorpt_correction_T_min 0.818
_exptl_absorpt_correction_type multi-scan
_exptl_absorpt_process_details 'Jacobson, R. (1998) Private communication'
_exptl_crystal_colour colorless
_exptl_crystal_density_diffrn 1.291
_exptl_crystal_density_method 'not measured'
_exptl_crystal_description unknown
_exptl_crystal_F_000 448.00
_exptl_crystal_size_max 0.50
_exptl_crystal_size_mid 0.30
_exptl_crystal_size_min 0.30
_refine_diff_density_max 0.40
_refine_diff_density_min -0.26
_refine_ls_extinction_method none
_refine_ls_goodness_of_fit_ref 1.043
_refine_ls_hydrogen_treatment refall
_refine_ls_number_parameters 385
_refine_ls_number_reflns 4709
_refine_ls_R_factor_gt 0.0394
_refine_ls_shift/su_max 0.0000
_refine_ls_structure_factor_coef Fsqd
_refine_ls_weighting_details 'w = 1/[\s^2^(Fo^2^)+(0.0552P)^2^+0.3123P] where P=(Fo^2^+2Fc^2^)/3'
_refine_ls_weighting_scheme calc
_refine_ls_wR_factor_ref 0.1047
_reflns_number_gt 4277
_reflns_number_total 4709
_reflns_threshold_expression F^2^>2.0\s(F^2^)
_cod_data_source_file jo1009855_si_002.cif
_cod_data_source_block '__091102X-1-091029'
_cod_original_formula_sum 'C25 H26 O6 '
_cod_database_code 4025573

loop_
_symmetry_equiv_pos_site_id
_symmetry_equiv_pos_as_xyz
1 +X,+Y,+Z
2 -X,-Y,-Z

loop_
_atom_site_label
_atom_site_type_symbol
_atom_site_fract_x
_atom_site_fract_y
_atom_site_fract_z
_atom_site_U_iso_or_equiv
_atom_site_adp_type
_atom_site_occupancy
_atom_site_symmetry_multiplicity
_atom_site_calc_flag
_atom_site_refinement_flags
_atom_site_disorder_assembly
_atom_site_disorder_group
O(1) O 0.39496(13) -0.05363(10) 0.38135(8) 0.0365(2) Uani 1.00 1 d . . .
O(2) O 0.65997(12) 0.01791(10) 0.35075(7) 0.0310(2) Uani 1.00 1 d . . .
O(3) O 0.25816(12) 0.27238(9) 0.12283(6) 0.0260(2) Uani 1.00 1 d . . .
O(4) O 0.21534(11) 0.34044(9) 0.26258(6) 0.02379(18) Uani 1.00 1 d . . .
O(5) O 0.21142(13) -0.08415(11) 0.15139(8) 0.0428(2) Uani 1.00 1 d . . .
O(6) O -0.01488(11) -0.02371(9) 0.17385(6) 0.0251(2) Uani 1.00 1 d . . .
C(1) C 0.58999(14) 0.27986(11) 0.32445(8) 0.0178(2) Uani 1.00 1 d . . .
C(2) C 0.70034(14) 0.37568(11) 0.28315(8) 0.0173(2) Uani 1.00 1 d . . .
C(3) C 0.92617(15) 0.62824(12) 0.34493(9) 0.0210(2) Uani 1.00 1 d . . .
C(4) C 1.00303(15) 0.72762(12) 0.42542(9) 0.0241(2) Uani 1.00 1 d . . .
C(5) C 0.94781(16) 0.70328(13) 0.50995(9) 0.0255(2) Uani 1.00 1 d . . .
C(6) C 0.81450(16) 0.57954(13) 0.51586(8) 0.0231(2) Uani 1.00 1 d . . .
C(7) C 0.60129(15) 0.33539(12) 0.42506(8) 0.0197(2) Uani 1.00 1 d . . .
C(8) C 0.79501(14) 0.50315(11) 0.35167(8) 0.0181(2) Uani 1.00 1 d . . .
C(9) C 0.73896(14) 0.47948(12) 0.43683(8) 0.0194(2) Uani 1.00 1 d . . .
C(10) C 0.73066(14) 0.36111(11) 0.18656(8) 0.0177(2) Uani 1.00 1 d . . .
C(11) C 0.77752(14) 0.24776(12) 0.15898(8) 0.0199(2) Uani 1.00 1 d . . .
C(12) C 0.80916(15) 0.23772(12) 0.06873(9) 0.0224(2) Uani 1.00 1 d . . .
C(13) C 0.79638(16) 0.34054(13) 0.00526(8) 0.0237(2) Uani 1.00 1 d . . .
C(14) C 0.75015(16) 0.45383(13) 0.03161(9) 0.0245(2) Uani 1.00 1 d . . .
C(15) C 0.71713(15) 0.46345(12) 0.12151(8) 0.0213(2) Uani 1.00 1 d . . .
C(16) C 0.46575(14) 0.13647(11) 0.27794(8) 0.0181(2) Uani 1.00 1 d . . .
C(17) C 0.49742(15) 0.02136(12) 0.34210(8) 0.0216(2) Uani 1.00 1 d . . .
C(18) C 0.27000(14) 0.12506(11) 0.25536(8) 0.0180(2) Uani 1.00 1 d . . .
C(19) C 0.24652(14) 0.25332(12) 0.20432(8) 0.0181(2) Uani 1.00 1 d . . .
C(20) C 0.15557(15) -0.00722(12) 0.18801(8) 0.0219(2) Uani 1.00 1 d . . .
C(21) C 0.7128(2) -0.08144(15) 0.41413(12) 0.0374(3) Uani 1.00 1 d . . .
C(22) C 0.19976(18) 0.47257(13) 0.22552(9) 0.0273(2) Uani 1.00 1 d . . .
C(23) C 0.3744(2) 0.58608(16) 0.25295(13) 0.0398(3) Uani 1.00 1 d . . .
C(24) C -0.13718(17) -0.13994(14) 0.10310(11) 0.0318(3) Uani 1.00 1 d . . .
C(25) C -0.31989(19) -0.15836(18) 0.10878(16) 0.0475(4) Uani 1.00 1 d . . .
H(1) H 0.9661(18) 0.6461(14) 0.2832(10) 0.022(3) Uiso 1.00 1 . . . .
H(2) H 1.099(2) 0.8153(17) 0.4224(11) 0.032(3) Uiso 1.00 1 . . . .
H(3) H 1.005(2) 0.7732(17) 0.5671(11) 0.036(4) Uiso 1.00 1 . . . .
H(4) H 0.7769(19) 0.5619(15) 0.5732(11) 0.027(3) Uiso 1.00 1 . . . .
H(5) H 0.4867(19) 0.3405(15) 0.4308(10) 0.025(3) Uiso 1.00 1 . . . .
H(6) H 0.6367(18) 0.2739(15) 0.4751(10) 0.025(3) Uiso 1.00 1 . . . .
H(7) H 0.7899(18) 0.1789(15) 0.2055(10) 0.023(3) Uiso 1.00 1 . . . .
H(8) H 0.8432(19) 0.1582(16) 0.0512(10) 0.031(3) Uiso 1.00 1 . . . .
H(9) H 0.8212(19) 0.3335(16) -0.0568(11) 0.030(3) Uiso 1.00 1 . . . .
H(10) H 0.740(2) 0.5233(17) -0.0111(11) 0.033(3) Uiso 1.00 1 . . . .
H(11) H 0.6842(18) 0.5427(15) 0.1394(10) 0.025(3) Uiso 1.00 1 . . . .
H(12) H 0.4901(18) 0.1186(14) 0.2150(10) 0.023(3) Uiso 1.00 1 . . . .
H(13) H 0.2298(18) 0.1199(14) 0.3151(10) 0.022(3) Uiso 1.00 1 . . . .
H(14) H 0.835(3) -0.064(2) 0.4168(15) 0.067(6) Uiso 1.00 1 . . . .
H(15) H 0.697(2) -0.065(2) 0.4819(16) 0.064(5) Uiso 1.00 1 . . . .
H(16) H 0.644(2) -0.176(2) 0.3879(14) 0.055(5) Uiso 1.00 1 . . . .
H(17) H 0.1486(19) 0.4593(15) 0.1572(11) 0.028(3) Uiso 1.00 1 . . . .
H(18) H 0.115(2) 0.4919(17) 0.2616(12) 0.040(4) Uiso 1.00 1 . . . .
H(19) H 0.424(2) 0.5968(19) 0.3230(14) 0.054(5) Uiso 1.00 1 . . . .
H(20) H 0.360(2) 0.6797(19) 0.2396(12) 0.046(4) Uiso 1.00 1 . . . .
H(21) H 0.459(3) 0.564(2) 0.2135(17) 0.078(6) Uiso 1.00 1 . . . .
H(22) H -0.120(2) -0.1121(19) 0.0382(13) 0.048(4) Uiso 1.00 1 . . . .
H(23) H -0.101(2) -0.2225(19) 0.1157(12) 0.042(4) Uiso 1.00 1 . . . .
H(24) H -0.402(2) -0.237(2) 0.0625(14) 0.057(5) Uiso 1.00 1 . . . .
H(25) H -0.350(2) -0.075(2) 0.0959(14) 0.061(5) Uiso 1.00 1 . . . .
H(26) H -0.330(2) -0.182(2) 0.1769(17) 0.075(6) Uiso 1.00 1 . . . .

loop_
_atom_site_aniso_label
_atom_site_aniso_U_11
_atom_site_aniso_U_22
_atom_site_aniso_U_33
_atom_site_aniso_U_12
_atom_site_aniso_U_13
_atom_site_aniso_U_23
O(1) 0.0294(5) 0.0314(5) 0.0499(5) 0.0094(4) 0.0136(4) 0.0208(4)
O(2) 0.0238(4) 0.0271(4) 0.0447(5) 0.0133(3) 0.0071(3) 0.0105(3)
O(3) 0.0316(4) 0.0286(4) 0.0200(4) 0.0130(3) 0.0070(3) 0.0031(3)
O(4) 0.0308(4) 0.0221(4) 0.0204(3) 0.0138(3) 0.0037(3) -0.0009(3)
O(5) 0.0270(4) 0.0362(5) 0.0590(6) 0.0076(4) 0.0042(4) -0.0255(4)
O(6) 0.0171(3) 0.0208(4) 0.0310(4) 0.0017(3) 0.0011(3) -0.0045(3)
C(1) 0.0165(5) 0.0179(5) 0.0191(4) 0.0069(4) 0.0034(4) 0.0013(4)
C(2) 0.0155(4) 0.0163(5) 0.0198(4) 0.0065(4) 0.0026(4) 0.0007(4)
C(3) 0.0179(5) 0.0178(5) 0.0273(5) 0.0066(4) 0.0049(4) 0.0010(4)
C(4) 0.0184(5) 0.0175(5) 0.0335(6) 0.0061(4) 0.0013(4) -0.0012(4)
C(5) 0.0245(5) 0.0215(5) 0.0267(5) 0.0097(4) -0.0029(4) -0.0057(4)
C(6) 0.0243(5) 0.0253(5) 0.0201(5) 0.0117(4) 0.0021(4) -0.0006(4)
C(7) 0.0184(5) 0.0212(5) 0.0188(5) 0.0060(4) 0.0041(4) 0.0014(4)
C(8) 0.0159(4) 0.0181(5) 0.0204(5) 0.0079(4) 0.0023(4) 0.0001(4)
C(9) 0.0170(5) 0.0207(5) 0.0209(5) 0.0090(4) 0.0018(4) 0.0011(4)
C(10) 0.0140(4) 0.0171(5) 0.0199(5) 0.0024(4) 0.0042(3) -0.0000(4)
C(11) 0.0182(5) 0.0177(5) 0.0231(5) 0.0052(4) 0.0051(4) 0.0017(4)
C(12) 0.0209(5) 0.0205(5) 0.0254(5) 0.0059(4) 0.0067(4) -0.0020(4)
C(13) 0.0233(5) 0.0263(6) 0.0199(5) 0.0049(4) 0.0072(4) -0.0002(4)
C(14) 0.0263(6) 0.0227(5) 0.0233(5) 0.0065(4) 0.0068(4) 0.0054(4)
C(15) 0.0223(5) 0.0181(5) 0.0240(5) 0.0064(4) 0.0070(4) 0.0012(4)
C(16) 0.0166(5) 0.0163(5) 0.0204(5) 0.0045(4) 0.0045(4) 0.0010(4)
C(17) 0.0192(5) 0.0170(5) 0.0253(5) 0.0046(4) 0.0019(4) -0.0006(4)
C(18) 0.0163(5) 0.0172(5) 0.0185(4) 0.0042(4) 0.0033(4) -0.0004(4)
C(19) 0.0144(4) 0.0185(5) 0.0184(4) 0.0039(4) 0.0010(3) -0.0020(4)
C(20) 0.0198(5) 0.0189(5) 0.0244(5) 0.0042(4) 0.0040(4) -0.0003(4)
C(21) 0.0319(7) 0.0248(6) 0.0510(8) 0.0142(5) -0.0031(6) 0.0066(6)
C(22) 0.0322(6) 0.0230(6) 0.0272(6) 0.0146(5) 0.0013(5) 0.0000(4)
C(23) 0.0322(7) 0.0271(7) 0.0494(8) 0.0046(5) -0.0012(6) 0.0081(6)
C(24) 0.0240(6) 0.0216(6) 0.0375(7) -0.0009(5) -0.0025(5) -0.0069(5)
C(25) 0.0219(6) 0.0297(7) 0.0766(12) -0.0014(5) 0.0006(7) -0.0077(7)

loop_
_atom_type_symbol
_atom_type_description
_atom_type_scat_dispersion_real
_atom_type_scat_dispersion_imag
_atom_type_scat_source
C C 0.003 0.002
;
International Tables for Crystallography
(1992, Vol. C, Tables 4.2.6.8 and 6.1.1.4)
;
H H 0.000 0.000
;
International Tables for Crystallography
(1992, Vol. C, Table 6.1.1.4)
;
O O 0.011 0.006
;
International Tables for Crystallography
(1992, Vol. C, Tables 4.2.6.8 and 6.1.1.4)
;

loop_
_geom_angle_atom_site_label_1
_geom_angle_atom_site_label_2
_geom_angle_atom_site_label_3
_geom_angle
_geom_angle_publ_flag
_geom_angle_site_symmetry_1
_geom_angle_site_symmetry_2
_geom_angle_site_symmetry_3
C(17) O(2) C(21) 116.33(10) yes . . .
C(19) O(4) C(22) 117.18(9) yes . . .
C(20) O(6) C(24) 115.55(10) yes . . .
C(2) C(1) C(7) 111.21(8) yes . . .
C(2) C(1) C(16) 125.90(10) yes . . .
C(7) C(1) C(16) 122.87(9) yes . . .
C(1) C(2) C(8) 108.84(10) yes . . .
C(1) C(2) C(10) 127.90(9) yes . . .
C(8) C(2) C(10) 123.24(9) yes . . .
C(4) C(3) C(8) 118.54(11) yes . . .
C(3) C(4) C(5) 120.67(10) yes . . .
C(4) C(5) C(6) 120.68(10) yes . . .
C(5) C(6) C(9) 119.10(11) yes . . .
C(1) C(7) C(9) 102.43(9) yes . . .
C(2) C(8) C(3) 131.09(11) yes . . .
C(2) C(8) C(9) 108.25(8) yes . . .
C(3) C(8) C(9) 120.58(9) yes . . .
C(6) C(9) C(7) 130.27(11) yes . . .
C(6) C(9) C(8) 120.42(9) yes . . .
C(7) C(9) C(8) 109.25(9) yes . . .
C(2) C(10) C(11) 121.31(10) yes . . .
C(2) C(10) C(15) 120.14(11) yes . . .
C(11) C(10) C(15) 118.53(11) yes . . .
C(10) C(11) C(12) 120.39(11) yes . . .
C(11) C(12) C(13) 120.42(12) yes . . .
C(12) C(13) C(14) 119.89(12) yes . . .
C(13) C(14) C(15) 119.77(11) yes . . .
C(10) C(15) C(14) 121.01(12) yes . . .
C(1) C(16) C(17) 110.35(8) yes . . .
C(1) C(16) C(18) 113.09(10) yes . . .
C(17) C(16) C(18) 109.69(9) yes . . .
O(1) C(17) O(2) 124.18(12) yes . . .
O(1) C(17) C(16) 125.83(12) yes . . .
O(2) C(17) C(16) 109.96(9) yes . . .
C(16) C(18) C(19) 108.85(8) yes . . .
C(16) C(18) C(20) 110.18(10) yes . . .
C(19) C(18) C(20) 108.34(8) yes . . .
O(3) C(19) O(4) 125.63(11) yes . . .
O(3) C(19) C(18) 123.53(12) yes . . .
O(4) C(19) C(18) 110.83(9) yes . . .
O(5) C(20) O(6) 124.75(9) yes . . .
O(5) C(20) C(18) 124.59(10) yes . . .
O(6) C(20) C(18) 110.64(11) yes . . .
O(4) C(22) C(23) 110.20(11) yes . . .
O(6) C(24) C(25) 108.22(13) yes . . .
C(4) C(3) H(1) 120.7(6) no . . .
C(8) C(3) H(1) 120.8(6) no . . .
C(3) C(4) H(2) 119.4(9) no . . .
C(5) C(4) H(2) 119.9(9) no . . .
C(4) C(5) H(3) 120.1(9) no . . .
C(6) C(5) H(3) 119.2(9) no . . .
C(5) C(6) H(4) 121.2(7) no . . .
C(9) C(6) H(4) 119.7(7) no . . .
C(1) C(7) H(5) 112.2(7) no . . .
C(1) C(7) H(6) 111.8(9) no . . .
C(9) C(7) H(5) 112.0(8) no . . .
C(9) C(7) H(6) 112.1(6) no . . .
H(5) C(7) H(6) 106.6(12) no . . .
C(10) C(11) H(7) 117.8(10) no . . .
C(12) C(11) H(7) 121.8(10) no . . .
C(11) C(12) H(8) 119.0(9) no . . .
C(13) C(12) H(8) 120.5(9) no . . .
C(12) C(13) H(9) 119.7(10) no . . .
C(14) C(13) H(9) 120.4(10) no . . .
C(13) C(14) H(10) 120.5(11) no . . .
C(15) C(14) H(10) 119.8(11) no . . .
C(10) C(15) H(11) 119.6(8) no . . .
C(14) C(15) H(11) 119.4(8) no . . .
C(1) C(16) H(12) 108.7(7) no . . .
C(17) C(16) H(12) 107.8(9) no . . .
C(18) C(16) H(12) 107.1(8) no . . .
C(16) C(18) H(13) 111.3(8) no . . .
C(19) C(18) H(13) 109.9(9) no . . .
C(20) C(18) H(13) 108.3(6) no . . .
O(2) C(21) H(14) 105.5(13) no . . .
O(2) C(21) H(15) 110.0(13) no . . .
O(2) C(21) H(16) 110.4(12) no . . .
H(14) C(21) H(15) 111.3(17) no . . .
H(14) C(21) H(16) 109.9(19) no . . .
H(15) C(21) H(16) 109.6(16) no . . .
O(4) C(22) H(17) 110.4(9) no . . .
O(4) C(22) H(18) 101.7(9) no . . .
C(23) C(22) H(17) 112.3(8) no . . .
C(23) C(22) H(18) 110.9(7) no . . .
H(17) C(22) H(18) 110.9(14) no . . .
C(22) C(23) H(19) 110.5(10) no . . .
C(22) C(23) H(20) 110.0(9) no . . .
C(22) C(23) H(21) 109.0(10) no . . .
H(19) C(23) H(20) 102.6(15) no . . .
H(19) C(23) H(21) 113.1(18) no . . .
H(20) C(23) H(21) 111.4(17) no . . .
O(6) C(24) H(22) 106.4(8) no . . .
O(6) C(24) H(23) 108.1(8) no . . .
C(25) C(24) H(22) 111.8(11) no . . .
C(25) C(24) H(23) 115.1(10) no . . .
H(22) C(24) H(23) 106.8(16) no . . .
C(24) C(25) H(24) 108.4(14) no . . .
C(24) C(25) H(25) 112.2(13) no . . .
C(24) C(25) H(26) 109.1(14) no . . .
H(24) C(25) H(25) 110.3(17) no . . .
H(24) C(25) H(26) 108.9(16) no . . .
H(25) C(25) H(26) 108(2) no . . .

loop_
_geom_bond_atom_site_label_1
_geom_bond_atom_site_label_2
_geom_bond_distance
_geom_bond_publ_flag
_geom_bond_site_symmetry_1
_geom_bond_site_symmetry_2
O(1) C(17) 1.1964(15) yes . .
O(2) C(17) 1.3350(16) yes . .
O(2) C(21) 1.4457(19) yes . .
O(3) C(19) 1.2031(14) yes . .
O(4) C(19) 1.3324(16) yes . .
O(4) C(22) 1.4596(16) yes . .
O(5) C(20) 1.1976(19) yes . .
O(6) C(20) 1.3323(15) yes . .
O(6) C(24) 1.4615(14) yes . .
C(1) C(2) 1.3476(15) yes . .
C(1) C(7) 1.5115(16) yes . .
C(1) C(16) 1.5085(13) yes . .
C(2) C(8) 1.4760(13) yes . .
C(2) C(10) 1.4791(17) yes . .
C(3) C(4) 1.3952(16) yes . .
C(3) C(8) 1.3938(14) yes . .
C(4) C(5) 1.3910(19) yes . .
C(5) C(6) 1.3911(15) yes . .
C(6) C(9) 1.3841(15) yes . .
C(7) C(9) 1.5046(14) yes . .
C(8) C(9) 1.4025(17) yes . .
C(10) C(11) 1.3995(18) yes . .
C(10) C(15) 1.3980(16) yes . .
C(11) C(12) 1.3890(18) yes . .
C(12) C(13) 1.3862(17) yes . .
C(13) C(14) 1.390(2) yes . .
C(14) C(15) 1.3887(18) yes . .
C(16) C(17) 1.5230(16) yes . .
C(16) C(18) 1.5407(16) yes . .
C(18) C(19) 1.5220(16) yes . .
C(18) C(20) 1.5230(13) yes . .
C(22) C(23) 1.4845(17) yes . .
C(24) C(25) 1.490(2) yes . .
C(3) H(1) 1.015(15) no . .
C(4) H(2) 0.988(14) no . .
C(5) H(3) 0.987(15) no . .
C(6) H(4) 0.945(17) no . .
C(7) H(5) 0.992(17) no . .
C(7) H(6) 0.995(15) no . .
C(11) H(7) 0.970(15) no . .
C(12) H(8) 0.979(18) no . .
C(13) H(9) 0.967(17) no . .
C(14) H(10) 0.938(17) no . .
C(15) H(11) 0.972(17) no . .
C(16) H(12) 0.998(16) no . .
C(18) H(13) 0.987(16) no . .
C(21) H(14) 0.96(2) no . .
C(21) H(15) 1.03(2) no . .
C(21) H(16) 0.955(18) no . .
C(22) H(17) 0.953(14) no . .
C(22) H(18) 1.03(2) no . .
C(23) H(19) 0.974(19) no . .
C(23) H(20) 1.00(2) no . .
C(23) H(21) 1.08(2) no . .
C(24) H(22) 1.00(2) no . .
C(24) H(23) 0.97(2) no . .
C(25) H(24) 0.976(17) no . .
C(25) H(25) 0.95(2) no . .
C(25) H(26) 1.02(2) no . .

loop_
_geom_contact_atom_site_label_1
_geom_contact_atom_site_label_2
_geom_contact_distance
_geom_contact_publ_flag
_geom_contact_site_symmetry_1
_geom_contact_site_symmetry_2
O(1) O(1) 3.3964(14) ? . 2_656
O(1) O(2) 2.2379(15) ? . .
O(1) O(5) 3.2273(14) ? . .
O(1) C(1) 3.4132(14) ? . .
O(1) C(4) 3.4965(15) ? . 1_445
O(1) C(16) 2.4257(15) ? . .
O(1) C(18) 2.7923(15) ? . .
O(1) C(20) 3.1071(15) ? . .
O(1) C(21) 2.666(2) ? . .
O(2) O(1) 2.2379(15) ? . .
O(2) C(1) 2.8728(16) ? . .
O(2) C(7) 3.5708(17) ? . .
O(2) C(16) 2.3430(16) ? . .
O(3) O(4) 2.2562(13) ? . .
O(3) O(5) 3.5060(14) ? . .
O(3) O(6) 3.3148(11) ? . .
O(3) C(1) 3.4343(13) ? . .
O(3) C(12) 3.5108(15) ? . 1_455
O(3) C(14) 3.5320(15) ? . 2_665
O(3) C(16) 3.0573(14) ? . .
O(3) C(18) 2.4056(14) ? . .
O(3) C(20) 2.8849(14) ? . .
O(3) C(22) 2.7194(18) ? . .
O(3) C(23) 3.3808(18) ? . .
O(3) C(24) 3.2737(17) ? . 2_555
O(4) O(3) 2.2562(13) ? . .
O(4) O(6) 3.5905(11) ? . .
O(4) C(1) 3.2643(15) ? . .
O(4) C(6) 3.3541(15) ? . 2_666
O(4) C(7) 3.4699(14) ? . .
O(4) C(11) 3.3754(13) ? . 1_455
O(4) C(16) 3.3247(16) ? . .
O(4) C(18) 2.3525(15) ? . .
O(4) C(20) 3.4865(15) ? . .
O(4) C(23) 2.4147(16) ? . .
O(5) O(1) 3.2273(14) ? . .
O(5) O(3) 3.5060(14) ? . .
O(5) O(6) 2.2424(16) ? . .
O(5) C(12) 3.4431(17) ? . 2_655
O(5) C(13) 3.3822(17) ? . 2_655
O(5) C(16) 2.7758(12) ? . .
O(5) C(17) 3.0547(13) ? . .
O(5) C(18) 2.4135(15) ? . .
O(5) C(19) 3.3709(16) ? . .
O(5) C(24) 2.6678(17) ? . .
O(6) O(3) 3.3148(11) ? . .
O(6) O(4) 3.5905(11) ? . .
O(6) O(5) 2.2424(16) ? . .
O(6) C(12) 3.5545(16) ? . 1_455
O(6) C(18) 2.3505(11) ? . .
O(6) C(19) 2.8750(12) ? . .
O(6) C(25) 2.3913(15) ? . .
C(1) O(1) 3.4132(14) ? . .
C(1) O(2) 2.8728(16) ? . .
C(1) O(3) 3.4343(13) ? . .
C(1) O(4) 3.2643(15) ? . .
C(1) C(8) 2.2976(13) ? . .
C(1) C(9) 2.3511(14) ? . .
C(1) C(10) 2.5402(17) ? . .
C(1) C(11) 3.2060(18) ? . .
C(1) C(17) 2.4885(15) ? . .
C(1) C(18) 2.5441(13) ? . .
C(1) C(19) 2.8649(15) ? . .
C(2) C(3) 2.6125(13) ? . .
C(2) C(7) 2.3611(17) ? . .
C(2) C(9) 2.3327(16) ? . .
C(2) C(11) 2.5095(18) ? . .
C(2) C(15) 2.4937(16) ? . .
C(2) C(16) 2.5447(13) ? . .
C(2) C(18) 3.5702(13) ? . .
C(2) C(19) 3.4441(14) ? . .
C(3) C(2) 2.6125(13) ? . .
C(3) C(5) 2.4209(18) ? . .
C(3) C(6) 2.8124(18) ? . .
C(3) C(9) 2.4286(17) ? . .
C(3) C(10) 3.2084(14) ? . .
C(3) C(15) 3.3644(15) ? . .
C(4) O(1) 3.4965(15) ? . 1_665
C(4) C(6) 2.4176(17) ? . .
C(4) C(8) 2.3974(13) ? . .
C(4) C(9) 2.7740(14) ? . .
C(4) C(21) 3.501(2) ? . 1_565
C(5) C(3) 2.4209(18) ? . .
C(5) C(8) 2.7708(15) ? . .
C(5) C(9) 2.3924(14) ? . .
C(5) C(9) 3.5733(19) ? . 2_766
C(5) C(21) 3.423(2) ? . 1_565
C(6) O(4) 3.3541(15) ? . 2_666
C(6) C(3) 2.8124(18) ? . .
C(6) C(4) 2.4176(17) ? . .
C(6) C(7) 2.6215(14) ? . .
C(6) C(8) 2.4184(16) ? . .
C(7) O(2) 3.5708(17) ? . .
C(7) O(4) 3.4699(14) ? . .
C(7) C(2) 2.3611(17) ? . .
C(7) C(6) 2.6215(14) ? . .
C(7) C(8) 2.3712(15) ? . .
C(7) C(16) 2.6525(14) ? . .
C(7) C(17) 3.1313(16) ? . .
C(7) C(18) 3.2897(12) ? . .
C(8) C(1) 2.2976(13) ? . .
C(8) C(4) 2.3974(13) ? . .
C(8) C(5) 2.7708(15) ? . .
C(8) C(6) 2.4184(16) ? . .
C(8) C(7) 2.3712(15) ? . .
C(8) C(10) 2.6000(16) ? . .
C(8) C(15) 3.1891(15) ? . .
C(9) C(1) 2.3511(14) ? . .
C(9) C(2) 2.3327(16) ? . .
C(9) C(3) 2.4286(17) ? . .
C(9) C(4) 2.7740(14) ? . .
C(9) C(5) 2.3924(14) ? . .
C(9) C(5) 3.5733(19) ? . 2_766
C(10) C(1) 2.5402(17) ? . .
C(10) C(3) 3.2084(14) ? . .
C(10) C(8) 2.6000(16) ? . .
C(10) C(12) 2.4196(19) ? . .
C(10) C(13) 2.7988(17) ? . .
C(10) C(14) 2.4255(17) ? . .
C(10) C(16) 3.1417(15) ? . .
C(10) C(22) 3.5817(18) ? . 1_655
C(11) O(4) 3.3754(13) ? . 1_655
C(11) C(1) 3.2060(18) ? . .
C(11) C(2) 2.5095(18) ? . .
C(11) C(13) 2.4085(16) ? . .
C(11) C(14) 2.7820(17) ? . .
C(11) C(15) 2.4045(18) ? . .
C(11) C(16) 3.3429(17) ? . .
C(11) C(22) 3.3936(15) ? . 1_655
C(12) O(3) 3.5108(15) ? . 1_655
C(12) O(5) 3.4431(17) ? . 2_655
C(12) O(6) 3.5545(16) ? . 1_655
C(12) C(10) 2.4196(19) ? . .
C(12) C(14) 2.4027(19) ? . .
C(12) C(15) 2.7699(19) ? . .
C(12) C(22) 3.5396(14) ? . 1_655
C(13) O(5) 3.3822(17) ? . 2_655
C(13) C(10) 2.7988(17) ? . .
C(13) C(11) 2.4085(16) ? . .
C(13) C(15) 2.4033(19) ? . .
C(14) O(3) 3.5320(15) ? . 2_665
C(14) C(10) 2.4255(17) ? . .
C(14) C(11) 2.7820(17) ? . .
C(14) C(12) 2.4027(19) ? . .
C(15) C(2) 2.4937(16) ? . .
C(15) C(3) 3.3644(15) ? . .
C(15) C(8) 3.1891(15) ? . .
C(15) C(11) 2.4045(18) ? . .
C(15) C(12) 2.7699(19) ? . .
C(15) C(13) 2.4033(19) ? . .
C(16) O(1) 2.4257(15) ? . .
C(16) O(2) 2.3430(16) ? . .
C(16) O(3) 3.0573(14) ? . .
C(16) O(4) 3.3247(16) ? . .
C(16) O(5) 2.7758(12) ? . .
C(16) C(2) 2.5447(13) ? . .
C(16) C(7) 2.6525(14) ? . .
C(16) C(10) 3.1417(15) ? . .
C(16) C(11) 3.3429(17) ? . .
C(16) C(19) 2.4910(17) ? . .
C(16) C(20) 2.5125(13) ? . .
C(17) O(5) 3.0547(13) ? . .
C(17) C(1) 2.4885(15) ? . .
C(17) C(7) 3.1313(16) ? . .
C(17) C(18) 2.5048(17) ? . .
C(17) C(20) 3.0551(15) ? . .
C(17) C(21) 2.363(2) ? . .
C(18) O(1) 2.7923(15) ? . .
C(18) O(3) 2.4056(14) ? . .
C(18) O(4) 2.3525(15) ? . .
C(18) O(5) 2.4135(15) ? . .
C(18) O(6) 2.3505(11) ? . .
C(18) C(1) 2.5441(13) ? . .
C(18) C(2) 3.5702(13) ? . .
C(18) C(7) 3.2897(12) ? . .
C(18) C(17) 2.5048(17) ? . .
C(19) O(5) 3.3709(16) ? . .
C(19) O(6) 2.8750(12) ? . .
C(19) C(1) 2.8649(15) ? . .
C(19) C(2) 3.4441(14) ? . .
C(19) C(16) 2.4910(17) ? . .
C(19) C(20) 2.4687(16) ? . .
C(19) C(22) 2.3839(19) ? . .
C(19) C(23) 3.1776(19) ? . .
C(20) O(1) 3.1071(15) ? . .
C(20) O(3) 2.8849(14) ? . .
C(20) O(4) 3.4865(15) ? . .
C(20) C(16) 2.5125(13) ? . .
C(20) C(17) 3.0551(15) ? . .
C(20) C(19) 2.4687(16) ? . .
C(20) C(24) 2.3645(15) ? . .
C(21) O(1) 2.666(2) ? . .
C(21) C(4) 3.501(2) ? . 1_545
C(21) C(5) 3.423(2) ? . 1_545
C(21) C(17) 2.363(2) ? . .
C(22) O(3) 2.7194(18) ? . .
C(22) C(10) 3.5817(18) ? . 1_455
C(22) C(11) 3.3936(15) ? . 1_455
C(22) C(12) 3.5396(14) ? . 1_455
C(22) C(19) 2.3839(19) ? . .
C(23) O(3) 3.3808(18) ? . .
C(23) O(4) 2.4147(16) ? . .
C(23) C(19) 3.1776(19) ? . .
C(24) O(3) 3.2737(17) ? . 2_555
C(24) O(5) 2.6678(17) ? . .
C(24) C(20) 2.3645(15) ? . .
C(25) O(6) 2.3913(15) ? . .
O(1) H(2) 2.598(16) ? . 1_445
O(1) H(6) 3.320(13) ? . .
O(1) H(6) 3.011(15) ? . 2_656
O(1) H(12) 3.055(15) ? . .
O(1) H(13) 2.587(16) ? . .
O(1) H(14) 3.60(2) ? . .
O(1) H(15) 2.59(2) ? . .
O(1) H(15) 2.67(2) ? . 2_656
O(1) H(16) 2.71(2) ? . .
O(1) H(20) 3.25(2) ? . 1_545
O(2) H(2) 3.451(13) ? . 2_766
O(2) H(3) 2.850(13) ? . 2_766
O(2) H(6) 3.205(16) ? . .
O(2) H(7) 2.844(15) ? . .
O(2) H(12) 2.515(14) ? . .
O(2) H(14) 1.94(2) ? . .
O(2) H(15) 2.04(2) ? . .
O(2) H(16) 1.99(2) ? . .
O(2) H(20) 3.579(16) ? . 1_545
O(2) H(26) 3.23(2) ? . 1_655
O(3) H(8) 3.149(14) ? . 1_455
O(3) H(10) 2.597(16) ? . 2_665
O(3) H(12) 2.909(16) ? . .
O(3) H(13) 3.170(14) ? . .
O(3) H(17) 2.428(18) ? . .
O(3) H(21) 2.96(2) ? . .
O(3) H(22) 2.586(17) ? . 2_555
O(3) H(23) 3.307(16) ? . 2_555
O(3) H(24) 3.23(2) ? . 2_555
O(4) H(3) 3.385(18) ? . 2_666
O(4) H(4) 2.521(16) ? . 2_666
O(4) H(5) 2.854(13) ? . .
O(4) H(7) 3.261(13) ? . 1_455
O(4) H(13) 2.366(15) ? . .
O(4) H(17) 2.002(15) ? . .
O(4) H(18) 1.95(2) ? . .
O(4) H(19) 2.596(16) ? . .
O(4) H(20) 3.271(18) ? . .
O(4) H(21) 2.72(2) ? . .
O(5) H(8) 2.875(15) ? . 2_655
O(5) H(9) 2.745(16) ? . 2_655
O(5) H(12) 2.496(11) ? . .
O(5) H(13) 3.049(15) ? . .
O(5) H(20) 3.13(2) ? . 1_545
O(5) H(22) 2.745(17) ? . .
O(5) H(22) 3.426(19) ? . 2_555
O(5) H(23) 2.433(16) ? . .
O(6) H(7) 3.072(17) ? . 1_455
O(6) H(8) 2.853(16) ? . 1_455
O(6) H(13) 2.518(11) ? . .
O(6) H(22) 1.990(17) ? . .
O(6) H(23) 1.991(17) ? . .
O(6) H(24) 3.231(16) ? . .
O(6) H(25) 2.60(2) ? . .
O(6) H(26) 2.60(2) ? . .
C(1) H(3) 3.541(17) ? . 2_766
C(1) H(5) 2.098(17) ? . .
C(1) H(6) 2.095(14) ? . .
C(1) H(7) 3.026(17) ? . .
C(1) H(12) 2.058(13) ? . .
C(1) H(13) 2.871(13) ? . .
C(1) H(21) 3.60(2) ? . .
C(2) H(1) 2.894(12) ? . .
C(2) H(3) 3.540(17) ? . 2_766
C(2) H(5) 3.032(17) ? . .
C(2) H(6) 3.039(15) ? . .
C(2) H(7) 2.652(17) ? . .
C(2) H(11) 2.657(15) ? . .
C(2) H(12) 2.626(12) ? . .
C(2) H(18) 3.354(18) ? . 1_655
C(2) H(21) 3.16(2) ? . .
C(3) H(2) 2.068(13) ? . .
C(3) H(3) 3.312(16) ? . .
C(3) H(4) 3.558(17) ? . 2_766
C(3) H(11) 3.056(12) ? . .
C(3) H(18) 2.84(2) ? . 1_655
C(3) H(23) 3.590(17) ? . 1_665
C(4) H(1) 2.103(15) ? . .
C(4) H(3) 2.070(17) ? . .
C(4) H(4) 3.275(16) ? . .
C(4) H(6) 2.977(15) ? . 2_766
C(4) H(14) 2.85(2) ? . 1_565
C(4) H(15) 3.511(18) ? . 2_766
C(4) H(16) 3.33(2) ? . 1_565
C(5) H(1) 3.341(15) ? . .
C(5) H(2) 2.070(16) ? . .
C(5) H(4) 2.047(15) ? . .
C(5) H(6) 3.333(16) ? . 2_766
C(5) H(14) 2.98(2) ? . 1_565
C(5) H(14) 3.51(2) ? . 2_766
C(5) H(15) 3.55(2) ? . 1_565
C(5) H(16) 3.26(2) ? . 1_565
C(6) H(2) 3.308(16) ? . .
C(6) H(3) 2.062(14) ? . .
C(6) H(5) 2.962(12) ? . .
C(6) H(5) 3.116(18) ? . 2_666
C(6) H(6) 2.928(13) ? . .
C(6) H(16) 3.50(2) ? . 1_565
C(6) H(18) 3.212(16) ? . 2_666
C(6) H(19) 3.52(2) ? . 2_666
C(7) H(2) 3.596(17) ? . 2_766
C(7) H(4) 2.844(14) ? . .
C(7) H(12) 3.451(14) ? . .
C(7) H(13) 3.152(11) ? . .
C(7) H(15) 3.55(2) ? . 2_656
C(7) H(19) 3.55(2) ? . .
C(8) H(1) 2.102(14) ? . .
C(8) H(2) 3.291(13) ? . .
C(8) H(4) 3.269(17) ? . .
C(8) H(5) 3.042(15) ? . .
C(8) H(6) 3.058(14) ? . .
C(8) H(11) 3.009(14) ? . .
C(8) H(18) 3.26(2) ? . 1_655
C(8) H(19) 3.43(2) ? . .
C(8) H(21) 3.22(2) ? . .
C(9) H(1) 3.350(15) ? . .
C(9) H(3) 3.282(14) ? . .
C(9) H(4) 2.026(16) ? . .
C(9) H(5) 2.090(13) ? . .
C(9) H(6) 2.093(14) ? . .
C(9) H(19) 3.27(2) ? . .
C(10) H(1) 2.992(12) ? . .
C(10) H(7) 2.041(16) ? . .
C(10) H(8) 3.298(18) ? . .
C(10) H(10) 3.267(16) ? . .
C(10) H(11) 2.060(16) ? . .
C(10) H(12) 2.711(13) ? . .
C(10) H(17) 3.421(16) ? . 1_655
C(10) H(18) 2.940(15) ? . 1_655
C(10) H(21) 3.57(2) ? . .
C(11) H(8) 2.052(18) ? . .
C(11) H(9) 3.278(16) ? . .
C(11) H(11) 3.285(17) ? . .
C(11) H(12) 2.641(15) ? . .
C(11) H(17) 3.134(14) ? . 1_655
C(11) H(18) 3.086(13) ? . 1_655
C(11) H(25) 3.12(2) ? . 1_655
C(12) H(7) 2.071(15) ? . .
C(12) H(9) 2.046(16) ? . .
C(12) H(10) 3.252(17) ? . .
C(12) H(17) 2.943(12) ? . 1_655
C(12) H(18) 3.588(14) ? . 1_655
C(12) H(24) 3.43(2) ? . 2_555
C(12) H(25) 3.05(2) ? . 1_655
C(13) H(7) 3.294(14) ? . .
C(13) H(8) 2.064(17) ? . .
C(13) H(10) 2.033(18) ? . .
C(13) H(11) 3.278(17) ? . .
C(13) H(17) 3.043(13) ? . 1_655
C(13) H(17) 3.095(15) ? . 2_665
C(13) H(20) 3.397(17) ? . 2_665
C(13) H(24) 2.995(19) ? . 2_555
C(14) H(8) 3.291(18) ? . .
C(14) H(9) 2.056(18) ? . .
C(14) H(9) 3.437(14) ? . 2_765
C(14) H(11) 2.049(17) ? . .
C(14) H(17) 3.328(15) ? . 1_655
C(14) H(17) 3.068(16) ? . 2_665
C(14) H(21) 3.48(2) ? . 2_665
C(14) H(23) 3.190(17) ? . 1_665
C(14) H(24) 2.985(16) ? . 2_555
C(15) H(1) 2.853(12) ? . .
C(15) H(7) 3.271(16) ? . .
C(15) H(9) 3.280(18) ? . .
C(15) H(10) 2.025(16) ? . .
C(15) H(17) 3.502(16) ? . 1_655
C(15) H(18) 3.329(16) ? . 1_655
C(15) H(21) 3.18(3) ? . .
C(15) H(23) 3.035(17) ? . 1_665
C(15) H(24) 3.49(2) ? . 1_665
C(15) H(24) 3.414(16) ? . 2_555
C(16) H(5) 2.927(16) ? . .
C(16) H(6) 2.932(13) ? . .
C(16) H(7) 3.024(16) ? . .
C(16) H(13) 2.110(16) ? . .
C(17) H(5) 3.477(16) ? . .
C(17) H(6) 2.895(14) ? . .
C(17) H(7) 3.480(15) ? . .
C(17) H(12) 2.060(14) ? . .
C(17) H(13) 2.653(16) ? . .
C(17) H(14) 3.13(2) ? . .
C(17) H(15) 2.60(2) ? . .
C(17) H(15) 3.40(2) ? . 2_656
C(17) H(16) 2.65(2) ? . .
C(17) H(20) 3.439(18) ? . 1_545
C(18) H(5) 3.071(12) ? . .
C(18) H(12) 2.068(17) ? . .
C(19) H(5) 3.297(13) ? . .
C(19) H(8) 3.344(13) ? . 1_455
C(19) H(10) 3.558(16) ? . 2_665
C(19) H(12) 2.745(17) ? . .
C(19) H(13) 2.076(14) ? . .
C(19) H(17) 2.487(17) ? . .
C(19) H(18) 3.12(2) ? . .
C(19) H(19) 3.520(18) ? . .
C(19) H(21) 3.03(2) ? . .
C(19) H(22) 3.514(18) ? . 2_555
C(20) H(12) 2.580(13) ? . .
C(20) H(13) 2.058(14) ? . .
C(20) H(22) 2.630(15) ? . .
C(20) H(22) 3.426(19) ? . 2_555
C(20) H(23) 2.490(14) ? . .
C(21) H(2) 3.241(14) ? . 2_766
C(21) H(3) 3.522(17) ? . 1_545
C(21) H(3) 3.185(14) ? . 2_766
C(21) H(19) 3.364(16) ? . 1_545
C(21) H(20) 3.517(14) ? . 1_545
C(21) H(26) 3.44(2) ? . 1_655
C(22) H(1) 3.230(17) ? . 1_455
C(22) H(4) 2.864(16) ? . 2_666
C(22) H(9) 3.106(16) ? . 2_665
C(22) H(10) 3.224(17) ? . 2_665
C(22) H(19) 2.042(16) ? . .
C(22) H(20) 2.053(17) ? . .
C(22) H(21) 2.10(2) ? . .
C(23) H(4) 3.213(16) ? . 2_666
C(23) H(9) 3.117(15) ? . 2_665
C(23) H(10) 3.426(16) ? . 2_665
C(23) H(11) 3.498(17) ? . .
C(23) H(16) 2.971(17) ? . 1_565
C(23) H(17) 2.046(12) ? . .
C(23) H(18) 2.089(17) ? . .
C(23) H(26) 3.21(2) ? . 1_665
C(24) H(1) 3.472(14) ? . 1_445
C(24) H(8) 3.126(17) ? . 1_455
C(24) H(10) 3.472(16) ? . 1_445
C(24) H(11) 3.154(14) ? . 1_445
C(24) H(24) 2.022(19) ? . .
C(24) H(25) 2.05(2) ? . .
C(24) H(26) 2.06(2) ? . .
C(25) H(7) 3.400(15) ? . 1_455
C(25) H(8) 3.223(15) ? . 1_455
C(25) H(11) 3.040(16) ? . 1_445
C(25) H(20) 3.593(19) ? . 1_445
C(25) H(21) 3.39(2) ? . 1_445
C(25) H(22) 2.08(2) ? . .
C(25) H(23) 2.10(2) ? . .
H(1) C(2) 2.894(12) ? . .
H(1) C(4) 2.103(15) ? . .
H(1) C(5) 3.341(15) ? . .
H(1) C(8) 2.102(14) ? . .
H(1) C(9) 3.350(15) ? . .
H(1) C(10) 2.992(12) ? . .
H(1) C(15) 2.853(12) ? . .
H(1) C(22) 3.230(17) ? . 1_655
H(1) C(24) 3.472(14) ? . 1_665
H(1) H(2) 2.398(19) ? . .
H(1) H(11) 2.609(17) ? . .
H(1) H(17) 3.50(2) ? . 1_655
H(1) H(18) 2.33(2) ? . 1_655
H(1) H(20) 3.39(2) ? . 1_655
H(1) H(23) 2.75(2) ? . 1_665
H(1) H(26) 3.49(3) ? . 1_665
H(2) O(1) 2.598(16) ? . 1_665
H(2) O(2) 3.451(13) ? . 2_766
H(2) C(3) 2.068(13) ? . .
H(2) C(5) 2.070(16) ? . .
H(2) C(6) 3.308(16) ? . .
H(2) C(7) 3.596(17) ? . 2_766
H(2) C(8) 3.291(13) ? . .
H(2) C(21) 3.241(14) ? . 2_766
H(2) H(1) 2.398(19) ? . .
H(2) H(3) 2.38(2) ? . .
H(2) H(6) 2.72(2) ? . 2_766
H(2) H(13) 3.40(2) ? . 1_665
H(2) H(14) 2.81(3) ? . 1_565
H(2) H(14) 3.21(2) ? . 2_766
H(2) H(15) 2.67(2) ? . 2_766
H(3) O(2) 2.850(13) ? . 2_766
H(3) O(4) 3.385(18) ? . 2_666
H(3) C(1) 3.541(17) ? . 2_766
H(3) C(2) 3.540(17) ? . 2_766
H(3) C(3) 3.312(16) ? . .
H(3) C(4) 2.070(17) ? . .
H(3) C(6) 2.062(14) ? . .
H(3) C(9) 3.282(14) ? . .
H(3) C(21) 3.522(17) ? . 1_565
H(3) C(21) 3.185(14) ? . 2_766
H(3) H(2) 2.38(2) ? . .
H(3) H(4) 2.36(2) ? . .
H(3) H(6) 3.35(2) ? . 2_766
H(3) H(7) 3.23(2) ? . 2_766
H(3) H(13) 3.28(2) ? . 2_666
H(3) H(14) 3.04(2) ? . 1_565
H(3) H(14) 2.77(2) ? . 2_766
H(3) H(15) 3.43(3) ? . 1_565
H(3) H(15) 3.38(2) ? . 2_766
H(3) H(16) 3.59(2) ? . 1_565
H(4) O(4) 2.521(16) ? . 2_666
H(4) C(3) 3.558(17) ? . 2_766
H(4) C(4) 3.275(16) ? . .
H(4) C(5) 2.047(15) ? . .
H(4) C(7) 2.844(14) ? . .
H(4) C(8) 3.269(17) ? . .
H(4) C(9) 2.026(16) ? . .
H(4) C(22) 2.864(16) ? . 2_666
H(4) C(23) 3.213(16) ? . 2_666
H(4) H(3) 2.36(2) ? . .
H(4) H(5) 2.996(17) ? . .
H(4) H(5) 2.66(2) ? . 2_666
H(4) H(6) 2.95(2) ? . .
H(4) H(13) 3.59(2) ? . 2_666
H(4) H(18) 2.43(2) ? . 2_666
H(4) H(19) 2.65(2) ? . 2_666
H(5) O(4) 2.854(13) ? . .
H(5) C(1) 2.098(17) ? . .
H(5) C(2) 3.032(17) ? . .
H(5) C(6) 2.962(12) ? . .
H(5) C(6) 3.116(18) ? . 2_666
H(5) C(8) 3.042(15) ? . .
H(5) C(9) 2.090(13) ? . .
H(5) C(16) 2.927(16) ? . .
H(5) C(17) 3.477(16) ? . .
H(5) C(18) 3.071(12) ? . .
H(5) C(19) 3.297(13) ? . .
H(5) H(4) 2.996(17) ? . .
H(5) H(4) 2.66(2) ? . 2_666
H(5) H(6) 1.59(2) ? . .
H(5) H(13) 2.715(16) ? . .
H(5) H(15) 3.13(2) ? . 2_656
H(5) H(16) 3.30(2) ? . 2_656
H(5) H(19) 3.12(2) ? . .
H(5) H(19) 3.42(2) ? . 2_666
H(6) O(1) 3.320(13) ? . .
H(6) O(1) 3.011(15) ? . 2_656
H(6) O(2) 3.205(16) ? . .
H(6) C(1) 2.095(14) ? . .
H(6) C(2) 3.039(15) ? . .
H(6) C(4) 2.977(15) ? . 2_766
H(6) C(5) 3.333(16) ? . 2_766
H(6) C(6) 2.928(13) ? . .
H(6) C(8) 3.058(14) ? . .
H(6) C(9) 2.093(14) ? . .
H(6) C(16) 2.932(13) ? . .
H(6) C(17) 2.895(14) ? . .
H(6) H(2) 2.72(2) ? . 2_766
H(6) H(3) 3.35(2) ? . 2_766
H(6) H(4) 2.95(2) ? . .
H(6) H(5) 1.59(2) ? . .
H(6) H(13) 3.435(17) ? . .
H(6) H(15) 3.59(2) ? . .
H(6) H(15) 3.09(2) ? . 2_656
H(6) H(16) 3.32(2) ? . 2_656
H(6) H(19) 3.38(2) ? . 2_666
H(7) O(2) 2.844(15) ? . .
H(7) O(4) 3.261(13) ? . 1_655
H(7) O(6) 3.072(17) ? . 1_655
H(7) C(1) 3.026(17) ? . .
H(7) C(2) 2.652(17) ? . .
H(7) C(10) 2.041(16) ? . .
H(7) C(12) 2.071(15) ? . .
H(7) C(13) 3.294(14) ? . .
H(7) C(15) 3.271(16) ? . .
H(7) C(16) 3.024(16) ? . .
H(7) C(17) 3.480(15) ? . .
H(7) C(25) 3.400(15) ? . 1_655
H(7) H(3) 3.23(2) ? . 2_766
H(7) H(8) 2.38(2) ? . .
H(7) H(12) 2.40(2) ? . .
H(7) H(17) 3.590(19) ? . 1_655
H(7) H(18) 3.354(19) ? . 1_655
H(7) H(25) 2.73(2) ? . 1_655
H(7) H(26) 3.43(2) ? . 1_655
H(8) O(3) 3.149(14) ? . 1_655
H(8) O(5) 2.875(15) ? . 2_655
H(8) O(6) 2.853(16) ? . 1_655
H(8) C(10) 3.298(18) ? . .
H(8) C(11) 2.052(18) ? . .
H(8) C(13) 2.064(17) ? . .
H(8) C(14) 3.291(18) ? . .
H(8) C(19) 3.344(13) ? . 1_655
H(8) C(24) 3.126(17) ? . 1_655
H(8) C(25) 3.223(15) ? . 1_655
H(8) H(7) 2.38(2) ? . .
H(8) H(9) 2.36(2) ? . .
H(8) H(17) 3.315(18) ? . 1_655
H(8) H(22) 2.83(2) ? . 1_655
H(8) H(22) 3.04(2) ? . 2_655
H(8) H(23) 3.51(2) ? . 2_655
H(8) H(25) 2.56(2) ? . 1_655
H(9) O(5) 2.745(16) ? . 2_655
H(9) C(11) 3.278(16) ? . .
H(9) C(12) 2.046(16) ? . .
H(9) C(14) 2.056(18) ? . .
H(9) C(14) 3.437(14) ? . 2_765
H(9) C(15) 3.280(18) ? . .
H(9) C(22) 3.106(16) ? . 2_665
H(9) C(23) 3.117(15) ? . 2_665
H(9) H(8) 2.36(2) ? . .
H(9) H(10) 2.35(2) ? . .
H(9) H(10) 3.34(2) ? . 2_765
H(9) H(17) 3.459(18) ? . 1_655
H(9) H(17) 2.51(2) ? . 2_665
H(9) H(18) 3.48(2) ? . 2_665
H(9) H(20) 2.65(2) ? . 2_665
H(9) H(21) 3.23(2) ? . 2_665
H(9) H(23) 3.16(2) ? . 2_655
H(9) H(24) 3.28(2) ? . 2_555
H(10) O(3) 2.597(16) ? . 2_665
H(10) C(10) 3.267(16) ? . .
H(10) C(12) 3.252(17) ? . .
H(10) C(13) 2.033(18) ? . .
H(10) C(15) 2.025(16) ? . .
H(10) C(19) 3.558(16) ? . 2_665
H(10) C(22) 3.224(17) ? . 2_665
H(10) C(23) 3.426(16) ? . 2_665
H(10) C(24) 3.472(16) ? . 1_665
H(10) H(9) 2.35(2) ? . .
H(10) H(9) 3.34(2) ? . 2_765
H(10) H(11) 2.33(2) ? . .
H(10) H(11) 3.39(2) ? . 2_665
H(10) H(17) 2.47(2) ? . 2_665
H(10) H(21) 2.92(2) ? . 2_665
H(10) H(22) 3.47(2) ? . 1_665
H(10) H(23) 2.86(2) ? . 1_665
H(10) H(24) 3.27(3) ? . 1_665
H(10) H(24) 3.23(2) ? . 2_555
H(11) C(2) 2.657(15) ? . .
H(11) C(3) 3.056(12) ? . .
H(11) C(8) 3.009(14) ? . .
H(11) C(10) 2.060(16) ? . .
H(11) C(11) 3.285(17) ? . .
H(11) C(13) 3.278(17) ? . .
H(11) C(14) 2.049(17) ? . .
H(11) C(23) 3.498(17) ? . .
H(11) C(24) 3.154(14) ? . 1_665
H(11) C(25) 3.040(16) ? . 1_665
H(11) H(1) 2.609(17) ? . .
H(11) H(10) 2.33(2) ? . .
H(11) H(10) 3.39(2) ? . 2_665
H(11) H(21) 2.43(3) ? . .
H(11) H(23) 2.54(2) ? . 1_665
H(11) H(24) 2.69(2) ? . 1_665
H(11) H(26) 2.86(3) ? . 1_665
H(12) O(1) 3.055(15) ? . .
H(12) O(2) 2.515(14) ? . .
H(12) O(3) 2.909(16) ? . .
H(12) O(5) 2.496(11) ? . .
H(12) C(1) 2.058(13) ? . .
H(12) C(2) 2.626(12) ? . .
H(12) C(7) 3.451(14) ? . .
H(12) C(10) 2.711(13) ? . .
H(12) C(11) 2.641(15) ? . .
H(12) C(17) 2.060(14) ? . .
H(12) C(18) 2.068(17) ? . .
H(12) C(19) 2.745(17) ? . .
H(12) C(20) 2.580(13) ? . .
H(12) H(7) 2.40(2) ? . .
H(12) H(13) 2.88(2) ? . .
H(12) H(25) 3.35(3) ? . 1_655
H(13) O(1) 2.587(16) ? . .
H(13) O(3) 3.170(14) ? . .
H(13) O(4) 2.366(15) ? . .
H(13) O(5) 3.049(15) ? . .
H(13) O(6) 2.518(11) ? . .
H(13) C(1) 2.871(13) ? . .
H(13) C(7) 3.152(11) ? . .
H(13) C(16) 2.110(16) ? . .
H(13) C(17) 2.653(16) ? . .
H(13) C(19) 2.076(14) ? . .
H(13) C(20) 2.058(14) ? . .
H(13) H(2) 3.40(2) ? . 1_445
H(13) H(3) 3.28(2) ? . 2_666
H(13) H(4) 3.59(2) ? . 2_666
H(13) H(5) 2.715(16) ? . .
H(13) H(6) 3.435(17) ? . .
H(13) H(12) 2.88(2) ? . .
H(13) H(15) 2.90(2) ? . 2_656
H(14) O(1) 3.60(2) ? . .
H(14) O(2) 1.94(2) ? . .
H(14) C(4) 2.85(2) ? . 1_545
H(14) C(5) 2.98(2) ? . 1_545
H(14) C(5) 3.51(2) ? . 2_766
H(14) C(17) 3.13(2) ? . .
H(14) H(2) 2.81(3) ? . 1_545
H(14) H(2) 3.21(2) ? . 2_766
H(14) H(3) 3.04(2) ? . 1_545
H(14) H(3) 2.77(2) ? . 2_766
H(14) H(14) 3.05(2) ? . 2_756
H(14) H(15) 1.65(3) ? . .
H(14) H(15) 3.58(2) ? . 2_756
H(14) H(16) 1.57(2) ? . .
H(14) H(26) 3.41(3) ? . 1_655
H(15) O(1) 2.59(2) ? . .
H(15) O(1) 2.67(2) ? . 2_656
H(15) O(2) 2.04(2) ? . .
H(15) C(4) 3.511(18) ? . 2_766
H(15) C(5) 3.55(2) ? . 1_545
H(15) C(7) 3.55(2) ? . 2_656
H(15) C(17) 2.60(2) ? . .
H(15) C(17) 3.40(2) ? . 2_656
H(15) H(2) 2.67(2) ? . 2_766
H(15) H(3) 3.43(3) ? . 1_545
H(15) H(3) 3.38(2) ? . 2_766
H(15) H(5) 3.13(2) ? . 2_656
H(15) H(6) 3.59(2) ? . .
H(15) H(6) 3.09(2) ? . 2_656
H(15) H(13) 2.90(2) ? . 2_656
H(15) H(14) 1.65(3) ? . .
H(15) H(14) 3.58(2) ? . 2_756
H(15) H(16) 1.62(3) ? . .
H(16) O(1) 2.71(2) ? . .
H(16) O(2) 1.99(2) ? . .
H(16) C(4) 3.33(2) ? . 1_545
H(16) C(5) 3.26(2) ? . 1_545
H(16) C(6) 3.50(2) ? . 1_545
H(16) C(17) 2.65(2) ? . .
H(16) C(23) 2.971(17) ? . 1_545
H(16) H(3) 3.59(2) ? . 1_545
H(16) H(5) 3.30(2) ? . 2_656
H(16) H(6) 3.32(2) ? . 2_656
H(16) H(14) 1.57(2) ? . .
H(16) H(15) 1.62(3) ? . .
H(16) H(19) 2.42(2) ? . 1_545
H(16) H(20) 2.73(2) ? . 1_545
H(16) H(21) 3.30(2) ? . 1_545
H(16) H(26) 3.08(3) ? . 1_655
H(17) O(3) 2.428(18) ? . .
H(17) O(4) 2.002(15) ? . .
H(17) C(10) 3.421(16) ? . 1_455
H(17) C(11) 3.134(14) ? . 1_455
H(17) C(12) 2.943(12) ? . 1_455
H(17) C(13) 3.043(13) ? . 1_455
H(17) C(13) 3.095(15) ? . 2_665
H(17) C(14) 3.328(15) ? . 1_455
H(17) C(14) 3.068(16) ? . 2_665
H(17) C(15) 3.502(16) ? . 1_455
H(17) C(19) 2.487(17) ? . .
H(17) C(23) 2.046(12) ? . .
H(17) H(1) 3.50(2) ? . 1_455
H(17) H(7) 3.590(19) ? . 1_455
H(17) H(8) 3.315(18) ? . 1_455
H(17) H(9) 3.459(18) ? . 1_455
H(17) H(9) 2.51(2) ? . 2_665
H(17) H(10) 2.47(2) ? . 2_665
H(17) H(18) 1.64(2) ? . .
H(17) H(19) 2.83(2) ? . .
H(17) H(20) 2.41(2) ? . .
H(17) H(21) 2.37(2) ? . .
H(18) O(4) 1.95(2) ? . .
H(18) C(2) 3.354(18) ? . 1_455
H(18) C(3) 2.84(2) ? . 1_455
H(18) C(6) 3.212(16) ? . 2_666
H(18) C(8) 3.26(2) ? . 1_455
H(18) C(10) 2.940(15) ? . 1_455
H(18) C(11) 3.086(13) ? . 1_455
H(18) C(12) 3.588(14) ? . 1_455
H(18) C(15) 3.329(16) ? . 1_455
H(18) C(19) 3.12(2) ? . .
H(18) C(23) 2.089(17) ? . .
H(18) H(1) 2.33(2) ? . 1_455
H(18) H(4) 2.43(2) ? . 2_666
H(18) H(7) 3.354(19) ? . 1_455
H(18) H(9) 3.48(2) ? . 2_665
H(18) H(17) 1.64(2) ? . .
H(18) H(19) 2.36(2) ? . .
H(18) H(20) 2.37(2) ? . .
H(18) H(21) 2.96(3) ? . .
H(19) O(4) 2.596(16) ? . .
H(19) C(6) 3.52(2) ? . 2_666
H(19) C(7) 3.55(2) ? . .
H(19) C(8) 3.43(2) ? . .
H(19) C(9) 3.27(2) ? . .
H(19) C(19) 3.520(18) ? . .
H(19) C(21) 3.364(16) ? . 1_565
H(19) C(22) 2.042(16) ? . .
H(19) H(4) 2.65(2) ? . 2_666
H(19) H(5) 3.12(2) ? . .
H(19) H(5) 3.42(2) ? . 2_666
H(19) H(6) 3.38(2) ? . 2_666
H(19) H(16) 2.42(2) ? . 1_565
H(19) H(17) 2.83(2) ? . .
H(19) H(18) 2.36(2) ? . .
H(19) H(20) 1.54(2) ? . .
H(19) H(21) 1.71(3) ? . .
H(19) H(26) 3.56(3) ? . 1_665
H(20) O(1) 3.25(2) ? . 1_565
H(20) O(2) 3.579(16) ? . 1_565
H(20) O(4) 3.271(18) ? . .
H(20) O(5) 3.13(2) ? . 1_565
H(20) C(13) 3.397(17) ? . 2_665
H(20) C(17) 3.439(18) ? . 1_565
H(20) C(21) 3.517(14) ? . 1_565
H(20) C(22) 2.053(17) ? . .
H(20) C(25) 3.593(19) ? . 1_665
H(20) H(1) 3.39(2) ? . 1_455
H(20) H(9) 2.65(2) ? . 2_665
H(20) H(16) 2.73(2) ? . 1_565
H(20) H(17) 2.41(2) ? . .
H(20) H(18) 2.37(2) ? . .
H(20) H(19) 1.54(2) ? . .
H(20) H(21) 1.71(3) ? . .
H(20) H(24) 3.53(3) ? . 1_665
H(20) H(26) 2.87(3) ? . 1_665
H(21) O(3) 2.96(2) ? . .
H(21) O(4) 2.72(2) ? . .
H(21) C(1) 3.60(2) ? . .
H(21) C(2) 3.16(2) ? . .
H(21) C(8) 3.22(2) ? . .
H(21) C(10) 3.57(2) ? . .
H(21) C(14) 3.48(2) ? . 2_665
H(21) C(15) 3.18(3) ? . .
H(21) C(19) 3.03(2) ? . .
H(21) C(22) 2.10(2) ? . .
H(21) C(25) 3.39(2) ? . 1_665
H(21) H(9) 3.23(2) ? . 2_665
H(21) H(10) 2.92(2) ? . 2_665
H(21) H(11) 2.43(3) ? . .
H(21) H(16) 3.30(2) ? . 1_565
H(21) H(17) 2.37(2) ? . .
H(21) H(18) 2.96(3) ? . .
H(21) H(19) 1.71(3) ? . .
H(21) H(20) 1.71(3) ? . .
H(21) H(24) 3.13(3) ? . 1_665
H(21) H(26) 2.73(3) ? . 1_665
H(22) O(3) 2.586(17) ? . 2_555
H(22) O(5) 2.745(17) ? . .
H(22) O(5) 3.426(19) ? . 2_555
H(22) O(6) 1.990(17) ? . .
H(22) C(19) 3.514(18) ? . 2_555
H(22) C(20) 2.630(15) ? . .
H(22) C(20) 3.426(19) ? . 2_555
H(22) C(25) 2.08(2) ? . .
H(22) H(8) 2.83(2) ? . 1_455
H(22) H(8) 3.04(2) ? . 2_655
H(22) H(10) 3.47(2) ? . 1_445
H(22) H(22) 2.90(2) ? . 2_555
H(22) H(23) 1.58(2) ? . .
H(22) H(24) 2.38(2) ? . .
H(22) H(25) 2.39(3) ? . .
H(22) H(26) 2.90(3) ? . .
H(23) O(3) 3.307(16) ? . 2_555
H(23) O(5) 2.433(16) ? . .
H(23) O(6) 1.991(17) ? . .
H(23) C(3) 3.590(17) ? . 1_445
H(23) C(14) 3.190(17) ? . 1_445
H(23) C(15) 3.035(17) ? . 1_445
H(23) C(20) 2.490(14) ? . .
H(23) C(25) 2.10(2) ? . .
H(23) H(1) 2.75(2) ? . 1_445
H(23) H(8) 3.51(2) ? . 2_655
H(23) H(9) 3.16(2) ? . 2_655
H(23) H(10) 2.86(2) ? . 1_445
H(23) H(11) 2.54(2) ? . 1_445
H(23) H(22) 1.58(2) ? . .
H(23) H(24) 2.38(2) ? . .
H(23) H(25) 2.87(3) ? . .
H(23) H(26) 2.42(3) ? . .
H(24) O(3) 3.23(2) ? . 2_555
H(24) O(6) 3.231(16) ? . .
H(24) C(12) 3.43(2) ? . 2_555
H(24) C(13) 2.995(19) ? . 2_555
H(24) C(14) 2.985(17) ? . 2_555
H(24) C(15) 3.49(2) ? . 1_445
H(24) C(15) 3.414(17) ? . 2_555
H(24) C(24) 2.022(19) ? . .
H(24) H(9) 3.28(2) ? . 2_555
H(24) H(10) 3.27(3) ? . 1_445
H(24) H(10) 3.23(2) ? . 2_555
H(24) H(11) 2.69(2) ? . 1_445
H(24) H(20) 3.53(3) ? . 1_445
H(24) H(21) 3.13(3) ? . 1_445
H(24) H(22) 2.38(2) ? . .
H(24) H(23) 2.38(2) ? . .
H(24) H(25) 1.58(3) ? . .
H(24) H(26) 1.62(3) ? . .
H(25) O(6) 2.60(2) ? . .
H(25) C(11) 3.12(2) ? . 1_455
H(25) C(12) 3.05(2) ? . 1_455
H(25) C(24) 2.05(2) ? . .
H(25) H(7) 2.73(2) ? . 1_455
H(25) H(8) 2.56(2) ? . 1_455
H(25) H(12) 3.35(3) ? . 1_455
H(25) H(22) 2.39(3) ? . .
H(25) H(23) 2.87(3) ? . .
H(25) H(24) 1.58(3) ? . .
H(25) H(26) 1.59(3) ? . .
H(26) O(2) 3.23(2) ? . 1_455
H(26) O(6) 2.60(2) ? . .
H(26) C(21) 3.44(2) ? . 1_455
H(26) C(23) 3.21(2) ? . 1_445
H(26) C(24) 2.06(2) ? . .
H(26) H(1) 3.49(3) ? . 1_445
H(26) H(7) 3.43(2) ? . 1_455
H(26) H(11) 2.86(3) ? . 1_445
H(26) H(14) 3.41(3) ? . 1_455
H(26) H(16) 3.08(3) ? . 1_455
H(26) H(19) 3.56(3) ? . 1_445
H(26) H(20) 2.87(3) ? . 1_445
H(26) H(21) 2.73(3) ? . 1_445
H(26) H(22) 2.90(3) ? . .
H(26) H(23) 2.42(3) ? . .
H(26) H(24) 1.62(3) ? . .
H(26) H(25) 1.59(3) ? . .

loop_
_geom_torsion_atom_site_label_1
_geom_torsion_atom_site_label_2
_geom_torsion_atom_site_label_3
_geom_torsion_atom_site_label_4
_geom_torsion
_geom_torsion_publ_flag
_geom_torsion_site_symmetry_1
_geom_torsion_site_symmetry_2
_geom_torsion_site_symmetry_3
_geom_torsion_site_symmetry_4
C(21) O(2) C(17) O(1) -1.67(17) ? . . . .
C(21) O(2) C(17) C(16) 176.75(9) ? . . . .
C(19) O(4) C(22) C(23) -91.56(13) ? . . . .
C(22) O(4) C(19) O(3) -2.16(15) ? . . . .
C(22) O(4) C(19) C(18) 176.64(8) ? . . . .
C(20) O(6) C(24) C(25) 170.47(12) ? . . . .
C(24) O(6) C(20) O(5) -4.18(17) ? . . . .
C(24) O(6) C(20) C(18) 174.46(9) ? . . . .
C(2) C(1) C(7) C(9) -0.79(13) ? . . . .
C(7) C(1) C(2) C(8) 0.02(11) ? . . . .
C(7) C(1) C(2) C(10) 178.79(11) ? . . . .
C(2) C(1) C(16) C(17) 125.53(13) ? . . . .
C(2) C(1) C(16) C(18) -111.19(14) ? . . . .
C(16) C(1) C(2) C(8) 178.45(11) ? . . . .
C(16) C(1) C(2) C(10) -2.8(2) ? . . . .
C(7) C(1) C(16) C(17) -56.21(15) ? . . . .
C(7) C(1) C(16) C(18) 67.07(14) ? . . . .
C(16) C(1) C(7) C(9) -179.28(10) ? . . . .
C(1) C(2) C(8) C(3) 177.38(13) ? . . . .
C(1) C(2) C(8) C(9) 0.84(14) ? . . . .
C(1) C(2) C(10) C(11) -54.18(17) ? . . . .
C(1) C(2) C(10) C(15) 127.44(13) ? . . . .
C(8) C(2) C(10) C(11) 124.43(11) ? . . . .
C(8) C(2) C(10) C(15) -53.95(15) ? . . . .
C(10) C(2) C(8) C(3) -1.5(2) ? . . . .
C(10) C(2) C(8) C(9) -178.00(11) ? . . . .
C(4) C(3) C(8) C(2) -174.73(12) ? . . . .
C(4) C(3) C(8) C(9) 1.46(19) ? . . . .
C(8) C(3) C(4) C(5) -1.04(19) ? . . . .
C(3) C(4) C(5) C(6) -0.2(2) ? . . . .
C(4) C(5) C(6) C(9) 1.0(2) ? . . . .
C(5) C(6) C(9) C(7) 176.53(13) ? . . . .
C(5) C(6) C(9) C(8) -0.6(2) ? . . . .
C(1) C(7) C(9) C(6) -176.05(13) ? . . . .
C(1) C(7) C(9) C(8) 1.29(13) ? . . . .
C(2) C(8) C(9) C(6) 176.31(11) ? . . . .
C(2) C(8) C(9) C(7) -1.35(14) ? . . . .
C(3) C(8) C(9) C(6) -0.67(19) ? . . . .
C(3) C(8) C(9) C(7) -178.32(11) ? . . . .
C(2) C(10) C(11) C(12) -178.59(9) ? . . . .
C(2) C(10) C(15) C(14) 178.10(9) ? . . . .
C(11) C(10) C(15) C(14) -0.32(14) ? . . . .
C(15) C(10) C(11) C(12) -0.19(14) ? . . . .
C(10) C(11) C(12) C(13) 0.63(15) ? . . . .
C(11) C(12) C(13) C(14) -0.56(15) ? . . . .
C(12) C(13) C(14) C(15) 0.05(12) ? . . . .
C(13) C(14) C(15) C(10) 0.39(15) ? . . . .
C(1) C(16) C(17) O(1) 114.97(12) ? . . . .
C(1) C(16) C(17) O(2) -63.42(13) ? . . . .
C(1) C(16) C(18) C(19) 47.94(12) ? . . . .
C(1) C(16) C(18) C(20) 166.60(9) ? . . . .
C(17) C(16) C(18) C(19) 171.58(9) ? . . . .
C(17) C(16) C(18) C(20) -69.76(11) ? . . . .
C(18) C(16) C(17) O(1) -10.27(15) ? . . . .
C(18) C(16) C(17) O(2) 171.34(9) ? . . . .
C(16) C(18) C(19) O(3) 70.21(12) ? . . . .
C(16) C(18) C(19) O(4) -108.61(10) ? . . . .
C(16) C(18) C(20) O(5) -6.00(16) ? . . . .
C(16) C(18) C(20) O(6) 175.35(9) ? . . . .
C(19) C(18) C(20) O(5) 112.97(14) ? . . . .
C(19) C(18) C(20) O(6) -65.67(12) ? . . . .
C(20) C(18) C(19) O(3) -49.60(14) ? . . . .
C(20) C(18) C(19) O(4) 131.57(9) ? . . . .
